data_7013360
loop_
_publ_author_name
'Tang, Christina Y.'
'Coxall, Robert A.'
'Downs, Anthony J.'
'Greene, Tim M.'
'Kettle, Lorna'
'Parsons, Simon'
'Rankin, David W. H.'
'Robertson, Heather E.'
'Turner, Andrew R.'

_publ_section_title
;
 Molecular structure of trimethylphosphine?gallane, Me3P&#xFFFD;GaH3:
 gas-phase electron diffraction, single-crystal X-ray diffraction, and
 quantum chemical studiesElectronic supplementary information (ESI)
 available: Cartesian coordinates and least squares correlation matrix
 for Me3P&#xFFFD;GaH3. See http://www.rsc.org/suppdata/dt/b3/b306736j/
;
_journal_issue 18
_journal_name_full 'Dalton Transactions'
_journal_page_first 3526
_journal_paper_doi 10.1039/b306736j
_journal_year 2003
_chemical_compound_source
;
?
;
_chemical_formula_moiety Me3P-GaH3
_chemical_formula_sum 'C3 H12 Ga P'
_chemical_formula_weight 148.82
_chemical_melting_point ?
_chemical_name_systematic
;
?
;
_space_group_IT_number 11
_symmetry_cell_setting monoclinic
_symmetry_space_group_name_Hall '-P 2yb'
_symmetry_space_group_name_H-M 'P 1 21/m 1'
_atom_sites_solution_hydrogens difmap
_atom_sites_solution_primary direct
_atom_sites_solution_secondary difmap
_audit_creation_date 02-15-09
_audit_creation_method CRYSTALS_ver_12-03-99
_cell_angle_alpha 90
_cell_angle_beta 113.879(4)
_cell_angle_gamma 90
_cell_formula_units_Z 2
_cell_length_a 5.8848(15)
_cell_length_b 9.212(2)
_cell_length_c 7.0781(18)
_cell_measurement_reflns_used 1874
_cell_measurement_temperature 150
_cell_measurement_theta_max 29
_cell_measurement_theta_min 3
_cell_volume 350.86(15)
_computing_cell_refinement
;
SAINT (Siemens ,1995)
;
_computing_data_collection
;
SMART (Siemens, 1993)
;
_computing_data_reduction
;
SAINT (Siemens ,1995)
;
_computing_molecular_graphics
;
CAMERON (Watkin et al 1996)
;
_computing_publication_material
;
CRYSTALS (Watkin et al 2001)
;
_computing_structure_refinement
;
CRYSTALS (Watkin et al 2001)
;
_computing_structure_solution
;
SHELXS 86 (Sheldrick, 1986)
;
_diffrn_ambient_temperature 150
_diffrn_measured_fraction_theta_full 0.998
_diffrn_measured_fraction_theta_max 0.934
_diffrn_measurement_device_type
;
Bruker SMART
;
_diffrn_measurement_method '\f & \w scans'
_diffrn_radiation_monochromator graphite
_diffrn_radiation_type 'Mo K\a'
_diffrn_radiation_wavelength 0.71073
_diffrn_reflns_av_R_equivalents 0.02
_diffrn_reflns_limit_h_max 7
_diffrn_reflns_limit_h_min -7
_diffrn_reflns_limit_k_max 12
_diffrn_reflns_limit_k_min 0
_diffrn_reflns_limit_l_max 9
_diffrn_reflns_limit_l_min 0
_diffrn_reflns_number 918
_diffrn_reflns_theta_full 27.692
_diffrn_reflns_theta_max 28.997
_diffrn_reflns_theta_min 3.147
_diffrn_standards_decay_% 0.00
_diffrn_standards_interval_count 0
_diffrn_standards_interval_time 0
_diffrn_standards_number 0
_exptl_absorpt_coefficient_mu 4.020
_exptl_absorpt_correction_T_max 0.550
_exptl_absorpt_correction_T_min 0.421
_exptl_absorpt_correction_type multi-scan
_exptl_absorpt_process_details
;
SADABS
;
_exptl_crystal_colour colourless
_exptl_crystal_density_diffrn 1.409
_exptl_crystal_density_meas ?
_exptl_crystal_description block
_exptl_crystal_F_000 152.000
_exptl_crystal_size_max 0.07
_exptl_crystal_size_mid 0.07
_exptl_crystal_size_min 0.15
_refine_diff_density_max 0.74
_refine_diff_density_min -0.33
_refine_ls_extinction_method None
_refine_ls_goodness_of_fit_ref 1.0359
_refine_ls_hydrogen_treatment 'Restrained refall, with common Uiso'
_refine_ls_matrix_type full
_refine_ls_number_parameters 50
_refine_ls_number_reflns 914
_refine_ls_R_factor_all 0.0242
_refine_ls_R_factor_gt 0.0226
_refine_ls_shift/su_max 0.0003
_refine_ls_structure_factor_coef Fsqd
_refine_ls_weighting_details
;
Method = SHELXL 97 (Sheldrick, 1997)
W = q / [Sigma^2(F*)+(P(1)p)^2+P(2)p+P(4)+P(5)Sin(theta) ]

0.303E-01 0.850E-01 0.00 0.00 0.00 0.333
;
_refine_ls_weighting_scheme calc
_refine_ls_wR_factor_all 0.0589
_refine_ls_wR_factor_gt 0.0574
_refine_ls_wR_factor_ref 0.0575
_reflns_limit_h_max 7
_reflns_limit_h_min -7
_reflns_limit_k_max 12
_reflns_limit_k_min 0
_reflns_limit_l_max 9
_reflns_limit_l_min 0
_reflns_number_gt 845
_reflns_number_total 918
_reflns_threshold_expression I>2.00u(I)
_cod_data_source_file b306736j.txt
_cod_data_source_block ctga01
_cod_depositor_comments
;
The following automatic conversions were performed:
'_symmetry_cell_setting' value 'Monoclinic ' changed to 'monoclinic'
according to '/home/adriana/struct/CIF-dictionaries/cif_core.dic'
dictionary named 'cif_core.dic' version 2.4.1 from 2010-06-29.

Automatic conversion script
Id: cif_fix_enum 1555 2011-01-17 13:19:09Z saulius 

The following automatic conversions were performed:

'_chemical_melting_point' value 'not measured' was changed to '?' -
the value is undefined or not given.

Automatic conversion script
Id: cif_fix_values 1569 2011-02-09 13:29:24Z adriana 
;
_cod_original_cell_volume 350.87(16)
_cod_original_sg_symbol_H-M 'P 21/m '
_cod_original_formula_sum ' C3 H12 Ga1 P1 '
_cod_database_code 7013360

loop_
_symmetry_equiv_pos_as_xyz
x,y,z
-x,-y,-z
-x,y+1/2,-z
x,-y+1/2,z

loop_
_atom_site_label
_atom_site_type_symbol
_atom_site_fract_x
_atom_site_fract_y
_atom_site_fract_z
_atom_site_U_iso_or_equiv
_atom_site_occupancy
_atom_site_adp_type
_atom_site_attached_hydrogens
Ga1 Ga 0.38232(5) 0.2500 0.37069(4) 0.0285 1.0000 Uani .
P1 P 0.37713(11) 0.2500 0.70598(9) 0.0218 1.0000 Uani .
C1 C 0.2237(4) 0.0960(2) 0.7569(3) 0.0308 1.0000 Uani .
C2 C 0.6828(5) 0.2500 0.9100(4) 0.0323 1.0000 Uani .
H1 H 0.655(3) 0.2500 0.403(5) 0.027(5) 1.0000 Uiso .
H2 H 0.246(4) 0.110(2) 0.264(3) 0.027(5) 1.0000 Uiso .
H11 H 0.236(5) 0.098(3) 0.892(3) 0.042(4) 1.0000 Uiso .
H12 H 0.300(4) 0.014(2) 0.744(4) 0.042(4) 1.0000 Uiso .
H13 H 0.059(3) 0.097(3) 0.667(4) 0.042(4) 1.0000 Uiso .
H21 H 0.681(7) 0.2500 1.039(4) 0.040(6) 1.0000 Uiso .
H22 H 0.766(5) 0.332(2) 0.903(4) 0.040(6) 1.0000 Uiso .

loop_
_atom_site_aniso_label
_atom_site_aniso_U_11
_atom_site_aniso_U_22
_atom_site_aniso_U_33
_atom_site_aniso_U_23
_atom_site_aniso_U_13
_atom_site_aniso_U_12
Ga1 0.03207(17) 0.03642(19) 0.02066(15) 0.0000 0.01456(12) 0.0000
P1 0.0245(3) 0.0245(3) 0.0188(3) 0.0000 0.0114(2) 0.0000
C1 0.0377(9) 0.027(1) 0.0329(8) 0.0005(8) 0.0195(8) -0.0026(8)
C2 0.0268(12) 0.0432(17) 0.0262(11) 0.0000 0.010(1) 0.0000

loop_
_atom_type_symbol
_atom_type_scat_dispersion_real
_atom_type_scat_dispersion_imag
_atom_type_scat_Cromer_Mann_a1
_atom_type_scat_Cromer_Mann_b1
_atom_type_scat_Cromer_Mann_a2
_atom_type_scat_Cromer_Mann_b2
_atom_type_scat_Cromer_Mann_a3
_atom_type_scat_Cromer_Mann_b3
_atom_type_scat_Cromer_Mann_a4
_atom_type_scat_Cromer_Mann_b4
_atom_type_scat_Cromer_Mann_c
_atom_type_scat_source
'C   ' 0.0033 0.0016 2.3100 20.8439 1.0200 10.2075 1.5886 0.5687 0.8650 51.6512 0.2156 International_Tables_Vol_IV_Table_2.2B
'H   ' 0.0000 0.0000 0.4930 10.5109 0.3229 26.1257 0.1402 3.1424 0.0408 57.7997 0.0030 International_Tables_Vol_IV_Table_2.2B
'P   ' 0.0900 0.0950 6.4345 1.9067 4.1791 27.1570 1.7800 0.5260 1.4908 68.1645 1.1149 International_Tables_Vol_IV_Table_2.2B
'Ga  ' 0.1630 1.6090 15.2354 3.0669 6.7006 0.2412 4.3591 10.7805 2.9623 61.4135 1.7189 International_Tables_Vol_IV_Table_2.2B

loop_
_geom_angle_atom_site_label_1
_geom_angle_site_symmetry_1
_geom_angle_atom_site_label_2
_geom_angle_site_symmetry_2
_geom_angle_atom_site_label_3
_geom_angle_site_symmetry_3
_geom_angle
_geom_angle_publ_flag
P1 . Ga1 . H1 . 106.8(13) no
P1 . Ga1 . H2 . 105.8(8) no
H1 . Ga1 . H2 . 112.2(10) no
P1 . Ga1 . H2 4_555 105.8(8) no
H1 . Ga1 . H2 4_555 112.2(10) no
H2 . Ga1 . H2 4_555 113.3(17) no
Ga1 . P1 . C1 . 114.20(7) yes
Ga1 . P1 . C1 4_555 114.20(7) yes
C1 . P1 . C1 4_555 104.43(13) yes
Ga1 . P1 . C2 . 112.84(9) yes
C1 . P1 . C2 . 105.10(9) yes
P1 . C1 . H11 . 111.1(18) no
P1 . C1 . H12 . 109.3(17) no
H11 . C1 . H12 . 106.5(25) no
P1 . C1 . H13 . 108.9(18) no
H11 . C1 . H13 . 109.5(24) no
H12 . C1 . H13 . 111.5(26) no
P1 . C2 . H21 . 113.0(24) no
P1 . C2 . H22 . 110.0(17) no
H21 . C2 . H22 . 106.0(21) no
P1 . C2 . H22 4_555 110.0(17) no
H21 . C2 . H22 4_555 106.0(21) no
H22 . C2 . H22 4_555 111.7(35) no

loop_
_geom_bond_atom_site_label_1
_geom_bond_site_symmetry_1
_geom_bond_atom_site_label_2
_geom_bond_site_symmetry_2
_geom_bond_distance
_geom_bond_publ_flag
Ga1 . P1 . 2.3857(6) yes
Ga1 . H1 . 1.526(17) no
Ga1 . H2 . 1.547(15) no
P1 . C1 . 1.795(2) yes
P1 . C2 . 1.794(3) yes
C1 . H11 . 0.928(16) no
C1 . H12 . 0.904(17) no
C1 . H13 . 0.920(16) no
C2 . H21 . 0.916(18) no
C2 . H22 . 0.913(16) no
